data_4025406
loop_
_publ_author_name
'Jind\<rich Karban'
'Jan S\'ykora'
'Ji\<r\'i Kroutil'
'Ivana C\'isa\<rov\'a'
'Zde\<nka Pad\<elkov\'a'
'Milo\<s Bud\<e\<s\'insk\'y'

_publ_section_title
;
 Synthesis of All Configurational Isomers of
 1,6-Anhydro-2,3,4-trideoxy-2,3-epimino-4-fluoro-\b-d-hexopyranoses
;
_journal_name_full 'Journal of Organic Chemistry'
_journal_page_first 3443
_journal_page_last 3446
_journal_paper_doi 10.1021/jo1000912
_journal_volume 75
_journal_year 2010
_chemical_absolute_configuration unk
_chemical_formula_moiety 'C6 H8 F1 N1 O2'
_chemical_formula_sum 'C6 H8 F N O2'
_chemical_formula_weight 145.13
_space_group_IT_number 19
_symmetry_cell_setting orthorhombic
_symmetry_space_group_name_Hall 'P 2ac 2ab'
_symmetry_space_group_name_H-M 'P 21 21 21'
_atom_sites_solution_hydrogens geom
_atom_sites_solution_primary direct
_audit_creation_date 09-12-28
_audit_creation_method CRYSTALS_ver_12.82
_cell_angle_alpha 90
_cell_angle_beta 90
_cell_angle_gamma 90
_cell_formula_units_Z 4
_cell_length_a 9.3879(3)
_cell_length_b 9.4085(2)
_cell_length_c 6.7494(2)
_cell_measurement_reflns_used 731
_cell_measurement_temperature 150
_cell_measurement_theta_max 26
_cell_measurement_theta_min 3
_cell_volume 596.15(3)
_computing_cell_refinement 'DENZO/SCALEPACK (Otwinowski & Minor, 1997)'
_computing_data_collection 'COLLECT. Nonius (1997-2001).'
_computing_data_reduction 'DENZO/SCALEPACK (Otwinowski & Minor, 1997)'
_computing_molecular_graphics 'CAMERON (Watkin et al., 1996)'
_computing_publication_material 'CRYSTALS (Betteridge et al., 2003)'
_computing_structure_refinement 'CRYSTALS (Betteridge et al., 2003)'
_computing_structure_solution 'SIR92 (Altomare et al., 1994)'
_diffrn_ambient_temperature 150
_diffrn_measured_fraction_theta_full 0.999
_diffrn_measured_fraction_theta_max 0.999
_diffrn_measurement_device_type 'Nonius Kappa CCD'
_diffrn_measurement_method '\f & \w scans'
_diffrn_radiation_monochromator graphite
_diffrn_radiation_type 'Mo K\a'
_diffrn_radiation_wavelength 0.71073
_diffrn_reflns_av_R_equivalents 0.005
_diffrn_reflns_limit_h_max 11
_diffrn_reflns_limit_h_min -11
_diffrn_reflns_limit_k_max 11
_diffrn_reflns_limit_k_min -11
_diffrn_reflns_limit_l_max 8
_diffrn_reflns_limit_l_min -8
_diffrn_reflns_number 1192
_diffrn_reflns_theta_full 26.070
_diffrn_reflns_theta_max 26.070
_diffrn_reflns_theta_min 3.065
_diffrn_standards_number 0
_exptl_absorpt_coefficient_mu 0.141
_exptl_absorpt_correction_T_max 0.98
_exptl_absorpt_correction_T_min 0.98
_exptl_absorpt_correction_type gaussian
_exptl_absorpt_process_details
; 
 Gaussian Integration (Busing and Levy, 1957) 
;
_exptl_crystal_colour colourless
_exptl_crystal_density_diffrn 1.617
_exptl_crystal_description rod
_exptl_crystal_F_000 304
_exptl_crystal_size_max 0.25
_exptl_crystal_size_mid 0.15
_exptl_crystal_size_min 0.12
_refine_diff_density_max 0.12
_refine_diff_density_min -0.18
_refine_ls_extinction_method None
_refine_ls_goodness_of_fit_ref 0.8793
_refine_ls_hydrogen_treatment mixed
_refine_ls_matrix_type full
_refine_ls_number_parameters 123
_refine_ls_number_reflns 674
_refine_ls_number_restraints 0
_refine_ls_R_factor_all 0.0270
_refine_ls_R_factor_gt 0.0246
_refine_ls_shift/su_max 0.000211
_refine_ls_structure_factor_coef F
_refine_ls_weighting_details
;
 Method, part 1, Chebychev polynomial, (Watkin, 1994, Prince, 1982) 
 [weight] = 1.0/[A~0~*T~0~(x)+A~1~*T~1~(x) ... +A~n-1~]*T~n-1~(x)] 
 where A~i~ are the Chebychev coefficients listed below and x= Fcalc/Fmax 
 Method = Robust Weighting (Prince, 1982) 
 W = [weight] * [1-(deltaF/6*sigmaF)^2^]^2^ 
 A~i~ are: 
 1.09 1.30 1.01 0.384 0.222 
;
_refine_ls_weighting_scheme calc
_refine_ls_wR_factor_all 0.0295
_refine_ls_wR_factor_gt 0.0285
_refine_ls_wR_factor_ref 0.0285
_reflns_limit_h_max 11
_reflns_limit_h_min 0
_reflns_limit_k_max 11
_reflns_limit_k_min 0
_reflns_limit_l_max 8
_reflns_limit_l_min 0
_reflns_number_gt 674
_reflns_number_total 718
_reflns_threshold_expression I>1.96u(I)
_oxford_diffrn_Wilson_B_factor 0.00
_oxford_diffrn_Wilson_scale 0.00
_oxford_refine_ls_scale 1.030(3)
_cod_data_source_file jo1000912_si_006.cif
_cod_data_source_block CRYSTALS_cif
_cod_depositor_comments
;
The following automatic conversions were performed:

'_symmetry_cell_setting' value 'Orthorhombic' changed to
'orthorhombic' according to the built-in table from CIF Core
dictionary named 'cif_core.dic' version 2.4.1 from 2010-06-29.

Automatic conversion script
Id: cif_fix_values 1646 2011-03-28 12:23:43Z adriana 
;
_cod_original_sg_symbol_H-M 'P 21 21 21 '
_cod_original_formula_sum 'C6 H8 F1 N1 O2'
_cod_database_code 4025406

loop_
_symmetry_equiv_pos_as_xyz
x,y,z
x+1/2,-y+1/2,-z
-x,y+1/2,-z+1/2
-x+1/2,-y,z+1/2

loop_
_atom_site_label
_atom_site_type_symbol
_atom_site_fract_x
_atom_site_fract_y
_atom_site_fract_z
_atom_site_U_iso_or_equiv
_atom_site_occupancy
_atom_site_adp_type
_atom_site_refinement_flags_posn
_atom_site_refinement_flags_adp
_atom_site_refinement_flags_occupancy
_atom_site_disorder_assembly
_atom_site_disorder_group
_atom_site_attached_hydrogens
F1 F 0.65143(10) 0.95834(10) 0.34356(17) 0.0325 1.0000 Uani . . . . . .
O1 O 0.68976(12) 0.66451(12) 0.20586(17) 0.0263 1.0000 Uani . . . . . .
O2 O 0.91527(14) 0.58955(13) 0.16168(19) 0.0330 1.0000 Uani . . . . . .
N1 N 0.73579(16) 0.73578(16) 0.6069(2) 0.0277 1.0000 Uani . . . . . .
C1 C 0.80085(18) 0.58844(17) 0.2998(3) 0.0260 1.0000 Uani . . . . . .
C2 C 0.84510(17) 0.66321(19) 0.4879(2) 0.0256 1.0000 Uani . . . . . .
C3 C 0.83725(17) 0.82157(18) 0.4879(2) 0.0249 1.0000 Uani . . . . . .
C4 C 0.78428(17) 0.89280(17) 0.3014(3) 0.0247 1.0000 Uani . . . . . .
C5 C 0.76442(17) 0.78860(17) 0.1340(2) 0.0243 1.0000 Uani . . . . . .
C6 C 0.9084(2) 0.7277(2) 0.0682(3) 0.0294 1.0000 Uani . . . . . .
H11 H 0.7731(19) 0.491(2) 0.324(3) 0.019(4) 1.0000 Uiso . . . . . .
H21 H 0.920(2) 0.618(2) 0.561(3) 0.028(5) 1.0000 Uiso . . . . . .
H31 H 0.907(2) 0.876(2) 0.567(4) 0.034(5) 1.0000 Uiso . . . . . .
H41 H 0.848(2) 0.968(2) 0.260(3) 0.027(5) 1.0000 Uiso . . . . . .
H51 H 0.713(2) 0.828(2) 0.029(3) 0.031(5) 1.0000 Uiso . . . . . .
H61 H 0.991(2) 0.789(2) 0.113(3) 0.029(5) 1.0000 Uiso . . . . . .
H62 H 0.915(2) 0.716(2) -0.072(4) 0.035(5) 1.0000 Uiso . . . . . .
H1 H 0.648(3) 0.727(3) 0.534(4) 0.045(6) 1.0000 Uiso . . . . . .

loop_
_atom_site_aniso_label
_atom_site_aniso_U_11
_atom_site_aniso_U_22
_atom_site_aniso_U_33
_atom_site_aniso_U_23
_atom_site_aniso_U_13
_atom_site_aniso_U_12
F1 0.0283(5) 0.0281(5) 0.0410(6) 0.0057(5) 0.0061(5) 0.0064(4)
O1 0.0264(5) 0.0263(5) 0.0264(5) 0.0033(5) -0.0040(5) -0.0050(5)
O2 0.0360(6) 0.0335(6) 0.0294(6) -0.0019(6) 0.0039(6) 0.0076(5)
N1 0.0306(7) 0.0293(7) 0.0230(7) 0.0006(6) 0.0036(6) 0.0010(6)
C1 0.0291(8) 0.0236(7) 0.0251(8) -0.0006(7) 0.0006(7) 0.0034(6)
C2 0.0254(8) 0.0280(8) 0.0236(8) 0.0017(7) -0.0009(7) 0.0042(7)
C3 0.0252(8) 0.0272(8) 0.0222(8) -0.0032(7) -0.0008(7) -0.0019(7)
C4 0.0219(7) 0.0240(7) 0.0281(8) 0.0019(7) 0.0030(7) -0.0003(6)
C5 0.0252(7) 0.0255(7) 0.0223(8) 0.0053(7) -0.0010(7) -0.0026(6)
C6 0.0309(9) 0.0348(8) 0.0225(8) -0.0012(7) 0.0035(7) -0.0007(8)

loop_
_atom_type_symbol
_atom_type_scat_dispersion_real
_atom_type_scat_dispersion_imag
_atom_type_scat_Cromer_Mann_a1
_atom_type_scat_Cromer_Mann_b1
_atom_type_scat_Cromer_Mann_a2
_atom_type_scat_Cromer_Mann_b2
_atom_type_scat_Cromer_Mann_a3
_atom_type_scat_Cromer_Mann_b3
_atom_type_scat_Cromer_Mann_a4
_atom_type_scat_Cromer_Mann_b4
_atom_type_scat_Cromer_Mann_c
_atom_type_scat_source
C 0.0033 0.0016 2.3100 20.8439 1.0200 10.2075 1.5886 0.5687 0.8650 51.6512 0.2156 'International Tables Vol C 4.2.6.8 and 6.1.1.4'
H 0.0000 0.0000 0.4930 10.5109 0.3229 26.1257 0.1402 3.1424 0.0408 57.7998 0.0030 'International Tables Vol C 4.2.6.8 and 6.1.1.4'
O 0.0106 0.0060 3.0485 13.2771 2.2868 5.7011 1.5463 0.3239 0.8670 32.9089 0.2508 'International Tables Vol C 4.2.6.8 and 6.1.1.4'
N 0.0061 0.0033 12.2126 0.0057 3.1322 9.8933 2.0125 28.9975 1.1663 0.5826 -11.5290 'International Tables Vol C 4.2.6.8 and 6.1.1.4'
F 0.0171 0.0103 3.5392 10.2825 2.6412 4.2944 1.5170 0.2615 1.0243 26.1476 0.2776 'International Tables Vol C 4.2.6.8 and 6.1.1.4'

loop_
_geom_angle_atom_site_label_1
_geom_angle_site_symmetry_1
_geom_angle_atom_site_label_2
_geom_angle_site_symmetry_2
_geom_angle_atom_site_label_3
_geom_angle_site_symmetry_3
_geom_angle
_geom_angle_publ_flag
C1 . O1 . C5 . 101.62(12) yes
C1 . O2 . C6 . 104.99(12) yes
C2 . N1 . C3 . 60.62(10) yes
C2 . N1 . H1 . 106.1(15) no
C3 . N1 . H1 . 108.8(14) no
O2 . C1 . O1 . 105.02(12) yes
O2 . C1 . C2 . 109.87(13) yes
O1 . C1 . C2 . 110.12(13) yes
O2 . C1 . H11 . 108.8(11) no
O1 . C1 . H11 . 111.0(11) no
C2 . C1 . H11 . 111.8(12) no
C1 . C2 . N1 . 118.92(14) yes
C1 . C2 . C3 . 116.89(14) yes
N1 . C2 . C3 . 60.13(10) yes
C1 . C2 . H21 . 115.6(12) no
N1 . C2 . H21 . 115.7(13) no
C3 . C2 . H21 . 118.4(12) no
C2 . C3 . N1 . 59.26(10) yes
C2 . C3 . C4 . 117.33(14) yes
N1 . C3 . C4 . 118.75(14) yes
C2 . C3 . H31 . 119.1(12) no
N1 . C3 . H31 . 114.4(13) no
C4 . C3 . H31 . 116.0(13) no
C3 . C4 . F1 . 108.36(13) yes
C3 . C4 . C5 . 112.15(13) yes
F1 . C4 . C5 . 108.90(13) yes
C3 . C4 . H41 . 111.1(12) no
F1 . C4 . H41 . 106.4(12) no
C5 . C4 . H41 . 109.8(13) no
C4 . C5 . O1 . 109.49(13) yes
C4 . C5 . C6 . 110.54(14) yes
O1 . C5 . C6 . 102.88(13) yes
C4 . C5 . H51 . 111.9(13) no
O1 . C5 . H51 . 109.1(13) no
C6 . C5 . H51 . 112.5(13) no
C5 . C6 . O2 . 104.40(13) yes
C5 . C6 . H61 . 112.0(11) no
O2 . C6 . H61 . 110.4(11) no
C5 . C6 . H62 . 112.7(14) no
O2 . C6 . H62 . 109.2(13) no
H61 . C6 . H62 . 108.2(19) no

loop_
_geom_bond_atom_site_label_1
_geom_bond_site_symmetry_1
_geom_bond_atom_site_label_2
_geom_bond_site_symmetry_2
_geom_bond_distance
_geom_bond_publ_flag
F1 . C4 . 1.4201(17) yes
O1 . C1 . 1.415(2) yes
O1 . C5 . 1.4456(18) yes
O2 . C1 . 1.422(2) yes
O2 . C6 . 1.447(2) yes
N1 . C2 . 1.471(2) yes
N1 . C3 . 1.484(2) yes
N1 . H1 . 0.96(3) no
C1 . C2 . 1.509(2) yes
C1 . H11 . 0.971(19) no
C2 . C3 . 1.492(2) yes
C2 . H21 . 0.96(2) no
C3 . C4 . 1.510(2) yes
C3 . H31 . 0.99(2) no
C4 . C5 . 1.508(2) yes
C4 . H41 . 0.97(2) no
C5 . C6 . 1.533(2) yes
C5 . H51 . 0.94(2) no
C6 . H61 . 1.02(2) no
C6 . H62 . 0.95(2) no

loop_
_cod_related_entry_id
_cod_related_entry_database
_cod_related_entry_code
1 ChemSpider 30659193
